data_4345183
loop_
_publ_author_name
'Tatebe, Caleb J.'
'Zeller, Matthias'
'Bart, Suzanne C.'

_publ_section_title
;
 [2\p+2\p] Cycloaddition of Isocyanates to Uranium(IV) Imido Complexes for
 the Synthesis of U(IV) \k(2)-Ureato Compounds.
;
_journal_issue 4
_journal_name_full 'Inorganic chemistry'
_journal_page_first 1956
_journal_page_last 1965
_journal_paper_doi 10.1021/acs.inorgchem.6b02547
_journal_volume 56
_journal_year 2017
_chemical_formula_sum 'C37 H51 B2 N13 U'
_chemical_formula_weight 937.55
_space_group_crystal_system triclinic
_space_group_IT_number 2
_space_group_name_Hall '-P 1'
_space_group_name_H-M_alt 'P -1'
_symmetry_space_group_name_Hall '-P 1'
_symmetry_space_group_name_H-M 'P -1'
_atom_sites_solution_hydrogens geom
_atom_sites_solution_primary direct
_atom_sites_solution_secondary difmap
_audit_creation_method SHELXL-2014/7
_cell_angle_alpha 87.0435(8)
_cell_angle_beta 80.2740(8)
_cell_angle_gamma 74.9231(10)
_cell_formula_units_Z 2
_cell_length_a 11.34570(10)
_cell_length_b 12.6735(2)
_cell_length_c 14.5112(2)
_cell_measurement_reflns_used 62791
_cell_measurement_temperature 100(2)
_cell_measurement_theta_max 30.872
_cell_measurement_theta_min 2.172
_cell_volume 1985.72(5)
_computing_cell_refinement 'HKL3000 (Otwinowski & Minor, 1997)'
_computing_data_collection 'Nonius Collect (Nonius, 1998)'
_computing_data_reduction 'HKL3000 (Otwinowski & Minor, 1997)'
_computing_structure_refinement
;  
SHELXL-2014/7 (Sheldrick, 2014), 
SHELXLE Rev714 (H\"ubschle et al., 2011)
;
_computing_structure_solution 'SHELXS-97 (Sheldrick, 2008)'
_diffrn_ambient_temperature 100(2)
_diffrn_measured_fraction_theta_full 0.998
_diffrn_measured_fraction_theta_max 0.863
_diffrn_measurement_device_type 'Nonius Kappa CCD diffractometer'
_diffrn_measurement_method '\w and \f scans'
_diffrn_radiation_monochromator graphite
_diffrn_radiation_type MoK\a
_diffrn_radiation_wavelength 0.71073
_diffrn_reflns_av_R_equivalents 0.0471
_diffrn_reflns_av_unetI/netI 0.0496
_diffrn_reflns_Laue_measured_fraction_full 0.998
_diffrn_reflns_Laue_measured_fraction_max 0.863
_diffrn_reflns_limit_h_max 15
_diffrn_reflns_limit_h_min -16
_diffrn_reflns_limit_k_max 17
_diffrn_reflns_limit_k_min -17
_diffrn_reflns_limit_l_max 20
_diffrn_reflns_limit_l_min -20
_diffrn_reflns_number 62791
_diffrn_reflns_point_group_measured_fraction_full 0.998
_diffrn_reflns_point_group_measured_fraction_max 0.863
_diffrn_reflns_theta_full 25.242
_diffrn_reflns_theta_max 30.872
_diffrn_reflns_theta_min 2.172
_diffrn_source 'fine focus X-ray tube'
_exptl_absorpt_coefficient_mu 4.132
_exptl_absorpt_correction_T_max 0.683
_exptl_absorpt_correction_T_min 0.506
_exptl_absorpt_correction_type multi-scan
_exptl_absorpt_process_details 'SCALEPACK (Otwinowski & Minor, 1997)'
_exptl_crystal_colour red
_exptl_crystal_density_diffrn 1.568
_exptl_crystal_description rod
_exptl_crystal_F_000 932
_exptl_crystal_size_max 0.250
_exptl_crystal_size_mid 0.130
_exptl_crystal_size_min 0.100
_refine_diff_density_max 1.060
_refine_diff_density_min -1.398
_refine_diff_density_rms 0.138
_refine_ls_extinction_method none
_refine_ls_goodness_of_fit_ref 1.055
_refine_ls_hydrogen_treatment constr
_refine_ls_matrix_type full
_refine_ls_number_parameters 567
_refine_ls_number_reflns 10809
_refine_ls_number_restraints 248
_refine_ls_restrained_S_all 1.045
_refine_ls_R_factor_all 0.0409
_refine_ls_R_factor_gt 0.0289
_refine_ls_shift/su_max 0.002
_refine_ls_shift/su_mean 0.000
_refine_ls_structure_factor_coef Fsqd
_refine_ls_weighting_details 'w=1/[\s^2^(Fo^2^)+2.9851P] where P=(Fo^2^+2Fc^2^)/3'
_refine_ls_weighting_scheme calc
_refine_ls_wR_factor_gt 0.0449
_refine_ls_wR_factor_ref 0.0469
_reflns_Friedel_coverage 0.000
_reflns_number_gt 9400
_reflns_number_total 10809
_reflns_threshold_expression 'I > 2\s(I)'
_cod_data_source_file ic6b02547_si_003.cif
_cod_data_source_block CT988
_cod_depositor_comments 'Adding full bibliography for 4345183--4345186.cif.'
_cod_database_code 4345183
_shelx_shelxl_version_number 2014/7
_shelx_space_group_comment
;
The symmetry employed for this shelxl refinement is uniquely defined
by the following loop, which should always be used as a source of
symmetry information in preference to the above space-group names.
They are only intended as comments.
;
_shelx_estimated_absorpt_t_min 0.425
_shelx_estimated_absorpt_t_max 0.683

loop_
_space_group_symop_operation_xyz
'x, y, z'
'-x, -y, -z'

loop_
_atom_site_label
_atom_site_type_symbol
_atom_site_fract_x
_atom_site_fract_y
_atom_site_fract_z
_atom_site_U_iso_or_equiv
_atom_site_adp_type
_atom_site_occupancy
_atom_site_site_symmetry_order
_atom_site_calc_flag
_atom_site_refinement_flags_posn
_atom_site_refinement_flags_adp
_atom_site_refinement_flags_occupancy
_atom_site_disorder_assembly
_atom_site_disorder_group
U1 U 0.12122(2) 0.18763(2) 0.75429(2) 0.01169(3) Uani 1 1 d . . . . .
N1 N 0.18237(19) 0.06693(17) 0.53736(14) 0.0135(4) Uani 1 1 d . . . . .
N2 N 0.15960(19) 0.17167(17) 0.57058(14) 0.0151(4) Uani 1 1 d . . . . .
N3 N 0.16273(19) -0.07256(16) 0.66798(14) 0.0134(4) Uani 1 1 d . . . . .
N4 N 0.09473(19) -0.00259(17) 0.73837(14) 0.0139(4) Uani 1 1 d . . . . .
N5 N 0.36231(18) -0.01321(16) 0.62336(13) 0.0120(4) Uani 1 1 d . . . . .
N6 N 0.35110(18) 0.06836(16) 0.68676(13) 0.0118(4) Uani 1 1 d . . . . .
N7 N 0.25144(18) 0.15441(17) 0.96702(14) 0.0133(4) Uani 1 1 d . . . . .
N8 N 0.24024(18) 0.08875(16) 0.89716(14) 0.0129(4) Uani 1 1 d . . . . .
N9 N 0.05692(19) 0.30746(17) 0.97719(14) 0.0148(4) Uani 1 1 d . . . . .
N10 N -0.00125(19) 0.26487(18) 0.91752(14) 0.0160(4) Uani 1 1 d . . . . .
N11 N 0.25817(19) 0.33503(17) 0.88226(14) 0.0148(4) Uani 1 1 d . . . . .
N12 N 0.2305(2) 0.33086(17) 0.79399(14) 0.0164(4) Uani 1 1 d D . . . .
C1 C 0.1504(2) -0.0299(2) 0.40089(18) 0.0206(6) Uani 1 1 d . . . . .
H1A H 0.1193 -0.0087 0.3418 0.031 Uiso 1 1 calc R U . . .
H1B H 0.0991 -0.0727 0.4388 0.031 Uiso 1 1 calc R U . . .
H1C H 0.2361 -0.0741 0.3879 0.031 Uiso 1 1 calc R U . . .
C2 C 0.1452(2) 0.0702(2) 0.45287(16) 0.0142(5) Uani 1 1 d . . . . .
C3 C 0.1008(2) 0.1783(2) 0.42996(17) 0.0174(5) Uani 1 1 d . . . . .
H3 H 0.0699 0.2062 0.3743 0.021 Uiso 1 1 calc R U . . .
C4 C 0.1102(2) 0.2386(2) 0.50467(17) 0.0165(5) Uani 1 1 d . . . . .
C5 C 0.0730(3) 0.3604(2) 0.5134(2) 0.0251(6) Uani 1 1 d . . . . .
H5A H 0.1412 0.3904 0.4828 0.038 Uiso 1 1 calc R U . . .
H5B H 0.0534 0.3801 0.5796 0.038 Uiso 1 1 calc R U . . .
H5C H 0.0000 0.3904 0.4834 0.038 Uiso 1 1 calc R U . . .
C6 C 0.2064(3) -0.2701(2) 0.6243(2) 0.0289(7) Uani 1 1 d . . . . .
H6A H 0.1858 -0.2539 0.5613 0.043 Uiso 1 1 calc R U . . .
H6B H 0.1776 -0.3337 0.6500 0.043 Uiso 1 1 calc R U . . .
H6C H 0.2963 -0.2859 0.6213 0.043 Uiso 1 1 calc R U . . .
C7 C 0.1448(2) -0.1734(2) 0.68585(19) 0.0182(5) Uani 1 1 d . . . . .
C8 C 0.0624(2) -0.1683(2) 0.76813(18) 0.0206(6) Uani 1 1 d . . . . .
H8 H 0.0316 -0.2264 0.7979 0.025 Uiso 1 1 calc R U . . .
C9 C 0.0336(2) -0.0615(2) 0.79879(17) 0.0173(5) Uani 1 1 d . . . . .
C10 C -0.0484(3) -0.0116(3) 0.88523(19) 0.0284(7) Uani 1 1 d . . . . .
H10A H -0.0174 0.0468 0.9063 0.043 Uiso 1 1 calc R U . . .
H10B H -0.0492 -0.0676 0.9343 0.043 Uiso 1 1 calc R U . . .
H10C H -0.1326 0.0188 0.8720 0.043 Uiso 1 1 calc R U . . .
C11 C 0.5262(2) -0.1656(2) 0.53769(17) 0.0181(5) Uani 1 1 d . . . . .
H11A H 0.5093 -0.1390 0.4754 0.027 Uiso 1 1 calc R U . . .
H11B H 0.4834 -0.2227 0.5580 0.027 Uiso 1 1 calc R U . . .
H11C H 0.6155 -0.1957 0.5353 0.027 Uiso 1 1 calc R U . . .
C12 C 0.4813(2) -0.0731(2) 0.60530(16) 0.0140(5) Uani 1 1 d . . . . .
C13 C 0.5488(2) -0.0307(2) 0.65705(17) 0.0146(5) Uani 1 1 d . . . . .
H13 H 0.6348 -0.0561 0.6590 0.017 Uiso 1 1 calc R U . . .
C14 C 0.4654(2) 0.0572(2) 0.70621(16) 0.0141(5) Uani 1 1 d . . . . .
C15 C 0.4956(2) 0.1326(2) 0.76989(18) 0.0196(5) Uani 1 1 d . . . . .
H15A H 0.5834 0.1080 0.7757 0.029 Uiso 1 1 calc R U . . .
H15B H 0.4450 0.1322 0.8317 0.029 Uiso 1 1 calc R U . . .
H15C H 0.4781 0.2069 0.7438 0.029 Uiso 1 1 calc R U . . .
C16 C 0.3425(3) 0.1371(2) 1.11538(18) 0.0217(6) Uani 1 1 d . . . . .
H16A H 0.3798 0.1985 1.0987 0.033 Uiso 1 1 calc R U . . .
H16B H 0.3992 0.0795 1.1459 0.033 Uiso 1 1 calc R U . . .
H16C H 0.2644 0.1622 1.1582 0.033 Uiso 1 1 calc R U . . .
C17 C 0.3182(2) 0.0927(2) 1.02864(16) 0.0145(5) Uani 1 1 d . . . . .
C18 C 0.3524(2) -0.0136(2) 0.99868(17) 0.0146(5) Uani 1 1 d . . . . .
H18 H 0.4004 -0.0750 1.0277 0.017 Uiso 1 1 calc R U . . .
C19 C 0.3027(2) -0.0133(2) 0.91715(16) 0.0129(5) Uani 1 1 d . . . . .
C20 C 0.3149(2) -0.1111(2) 0.85913(17) 0.0168(5) Uani 1 1 d . . . . .
H20A H 0.3249 -0.0906 0.7928 0.025 Uiso 1 1 calc R U . . .
H20B H 0.2404 -0.1379 0.8756 0.025 Uiso 1 1 calc R U . . .
H20C H 0.3872 -0.1687 0.8710 0.025 Uiso 1 1 calc R U . . .
C21 C 0.0040(3) 0.4240(2) 1.12097(18) 0.0217(6) Uani 1 1 d . . . . .
H21A H 0.0503 0.4757 1.0921 0.033 Uiso 1 1 calc R U . . .
H21B H 0.0546 0.3715 1.1597 0.033 Uiso 1 1 calc R U . . .
H21C H -0.0722 0.4638 1.1601 0.033 Uiso 1 1 calc R U . . .
C22 C -0.0278(2) 0.3644(2) 1.04643(17) 0.0161(5) Uani 1 1 d . . . . .
C23 C -0.1423(2) 0.3567(2) 1.03233(18) 0.0200(6) Uani 1 1 d . . . . .
H23 H -0.2196 0.3872 1.0702 0.024 Uiso 1 1 calc R U . . .
C24 C -0.1225(2) 0.2954(2) 0.95174(18) 0.0183(5) Uani 1 1 d . . . . .
C25 C -0.2191(2) 0.2643(2) 0.9082(2) 0.0257(6) Uani 1 1 d . . . . .
H25A H -0.2805 0.3304 0.8936 0.039 Uiso 1 1 calc R U . . .
H25B H -0.2600 0.2183 0.9519 0.039 Uiso 1 1 calc R U . . .
H25C H -0.1801 0.2237 0.8506 0.039 Uiso 1 1 calc R U . . .
C26 C 0.3995(3) 0.4081(2) 0.9628(2) 0.0276(7) Uani 1 1 d . . . . .
H26A H 0.4555 0.4557 0.9455 0.041 Uiso 1 1 calc R U . . .
H26B H 0.4457 0.3372 0.9841 0.041 Uiso 1 1 calc R U . . .
H26C H 0.3334 0.4420 1.0132 0.041 Uiso 1 1 calc R U . . .
C27 C 0.3443(2) 0.3921(2) 0.87967(18) 0.0189(5) Uani 1 1 d . . . . .
C28 C 0.3711(3) 0.4277(2) 0.78913(19) 0.0214(6) Uani 1 1 d D . . . .
H28 H 0.4270 0.4710 0.7664 0.026 Uiso 1 1 calc R U . . .
C29 C 0.2995(3) 0.3872(2) 0.73758(18) 0.0200(6) Uani 1 1 d D . . . .
C30 C 0.2971(9) 0.3970(8) 0.6352(3) 0.0320(18) Uani 0.925(2) 1 d D . P A 1
H30A H 0.3731 0.4142 0.6031 0.048 Uiso 0.925(2) 1 calc R U P A 1
H30B H 0.2254 0.4555 0.6232 0.048 Uiso 0.925(2) 1 calc R U P A 1
H30C H 0.2910 0.3277 0.6117 0.048 Uiso 0.925(2) 1 calc R U P A 1
C30B C 0.284(13) 0.410(13) 0.638(3) 0.0320(18) Uani 0.075(2) 1 d D . P A 2
H30D H 0.3224 0.4682 0.6134 0.048 Uiso 0.075(2) 1 calc R U P A 2
H30E H 0.1953 0.4321 0.6337 0.048 Uiso 0.075(2) 1 calc R U P A 2
H30F H 0.3229 0.3433 0.6012 0.048 Uiso 0.075(2) 1 calc R U P A 2
N14 N -0.0401(2) 0.2578(2) 0.71634(16) 0.0185(5) Uani 0.925(2) 1 d D U P A 1
C31 C -0.1471(3) 0.2887(2) 0.6707(2) 0.0203(6) Uani 0.925(2) 1 d D U P A 1
H31A H -0.2033 0.2423 0.6960 0.024 Uiso 0.925(2) 1 calc R U P A 1
H31B H -0.1201 0.2720 0.6033 0.024 Uiso 0.925(2) 1 calc R U P A 1
C32 C -0.2201(3) 0.4071(2) 0.6798(3) 0.0185(6) Uani 0.925(2) 1 d D U P A 1
C33 C -0.1968(3) 0.4776(3) 0.7398(2) 0.0299(7) Uani 0.925(2) 1 d D U P A 1
H33 H -0.1309 0.4528 0.7746 0.036 Uiso 0.925(2) 1 calc R U P A 1
C34 C -0.2692(3) 0.5847(3) 0.7498(2) 0.0366(8) Uani 0.925(2) 1 d D U P A 1
H34 H -0.2526 0.6319 0.7920 0.044 Uiso 0.925(2) 1 calc R U P A 1
C35 C -0.3645(3) 0.6230(3) 0.6994(2) 0.0315(8) Uani 0.925(2) 1 d D U P A 1
H35 H -0.4137 0.6961 0.7069 0.038 Uiso 0.925(2) 1 calc R U P A 1
C36 C -0.3873(5) 0.5549(3) 0.6388(4) 0.0300(9) Uani 0.925(2) 1 d D U P A 1
H36 H -0.4520 0.5812 0.6030 0.036 Uiso 0.925(2) 1 calc R U P A 1
C37 C -0.3165(3) 0.4471(3) 0.6287(2) 0.0238(6) Uani 0.925(2) 1 d D U P A 1
H37 H -0.3340 0.4003 0.5866 0.029 Uiso 0.925(2) 1 calc R U P A 1
N14B N -0.005(2) 0.321(2) 0.7241(19) 0.015(4) Uani 0.075(2) 1 d D U P A 2
C31B C -0.090(2) 0.428(2) 0.729(2) 0.020(3) Uani 0.075(2) 1 d D U P A 2
H31C H -0.0458 0.4815 0.6998 0.024 Uiso 0.075(2) 1 calc R U P A 2
H31D H -0.1195 0.4475 0.7957 0.024 Uiso 0.075(2) 1 calc R U P A 2
C32B C -0.202(3) 0.436(2) 0.682(4) 0.023(3) Uani 0.075(2) 1 d D U P A 2
C33B C -0.222(3) 0.345(2) 0.643(3) 0.027(3) Uani 0.075(2) 1 d D U P A 2
H33B H -0.1620 0.2775 0.6473 0.032 Uiso 0.075(2) 1 calc R U P A 2
C34B C -0.322(3) 0.344(2) 0.600(3) 0.031(4) Uani 0.075(2) 1 d D U P A 2
H34B H -0.3337 0.2775 0.5792 0.037 Uiso 0.075(2) 1 calc R U P A 2
C35B C -0.404(3) 0.442(2) 0.589(3) 0.030(3) Uani 0.075(2) 1 d D U P A 2
H35B H -0.4709 0.4463 0.5566 0.036 Uiso 0.075(2) 1 calc R U P A 2
C36B C -0.388(6) 0.534(3) 0.624(6) 0.029(3) Uani 0.075(2) 1 d D U P A 2
H36B H -0.4437 0.6020 0.6135 0.035 Uiso 0.075(2) 1 calc R U P A 2
C37B C -0.293(3) 0.533(2) 0.674(3) 0.030(2) Uani 0.075(2) 1 d D U P A 2
H37B H -0.2899 0.5979 0.7028 0.036 Uiso 0.075(2) 1 calc R U P A 2
B1 B 0.2509(3) -0.0347(2) 0.58699(19) 0.0139(6) Uani 1 1 d . . . . .
H1 H 0.2827 -0.0951 0.5404 0.017 Uiso 1 1 calc R U . . .
B2 B 0.1979(3) 0.2792(2) 0.96880(19) 0.0145(6) Uani 1 1 d . . . . .
H2 H 0.2180 0.3073 1.0258 0.017 Uiso 1 1 calc R U . . .

loop_
_atom_site_aniso_label
_atom_site_aniso_U_11
_atom_site_aniso_U_22
_atom_site_aniso_U_33
_atom_site_aniso_U_23
_atom_site_aniso_U_13
_atom_site_aniso_U_12
U1 0.01201(4) 0.01096(5) 0.01108(4) -0.00225(3) -0.00242(3) -0.00039(3)
N1 0.0133(10) 0.0135(11) 0.0128(10) -0.0035(8) -0.0011(8) -0.0017(8)
N2 0.0174(11) 0.0118(11) 0.0137(10) -0.0003(8) -0.0020(9) 0.0002(8)
N3 0.0158(10) 0.0107(10) 0.0149(10) -0.0008(8) -0.0060(9) -0.0032(8)
N4 0.0139(10) 0.0157(11) 0.0133(10) 0.0003(8) -0.0036(8) -0.0052(8)
N5 0.0119(10) 0.0113(10) 0.0109(9) -0.0027(8) 0.0004(8) -0.0007(8)
N6 0.0110(10) 0.0114(10) 0.0124(10) -0.0014(8) -0.0013(8) -0.0020(8)
N7 0.0132(10) 0.0151(11) 0.0118(10) -0.0039(8) -0.0025(8) -0.0029(8)
N8 0.0138(10) 0.0130(11) 0.0126(10) -0.0024(8) -0.0031(8) -0.0034(8)
N9 0.0161(11) 0.0149(11) 0.0128(10) -0.0016(8) -0.0024(9) -0.0025(9)
N10 0.0144(10) 0.0210(12) 0.0123(10) -0.0028(8) -0.0025(9) -0.0031(9)
N11 0.0164(10) 0.0116(11) 0.0163(10) -0.0043(8) -0.0028(9) -0.0023(8)
N12 0.0215(11) 0.0139(11) 0.0142(10) -0.0039(8) -0.0012(9) -0.0057(9)
C1 0.0186(13) 0.0259(15) 0.0193(13) -0.0047(11) -0.0068(11) -0.0063(11)
C2 0.0108(11) 0.0208(14) 0.0115(11) -0.0013(10) -0.0011(10) -0.0049(10)
C3 0.0130(12) 0.0241(14) 0.0141(12) 0.0040(10) -0.0041(10) -0.0026(10)
C4 0.0139(12) 0.0164(13) 0.0182(12) 0.0019(10) -0.0028(10) -0.0023(10)
C5 0.0291(15) 0.0162(14) 0.0295(15) 0.0058(11) -0.0114(13) -0.0017(12)
C6 0.0296(16) 0.0131(14) 0.0436(18) -0.0043(12) -0.0053(14) -0.0046(12)
C7 0.0188(13) 0.0135(13) 0.0261(14) 0.0037(10) -0.0109(11) -0.0067(10)
C8 0.0244(14) 0.0196(14) 0.0242(14) 0.0101(11) -0.0122(12) -0.0137(11)
C9 0.0183(13) 0.0218(14) 0.0167(12) 0.0054(10) -0.0087(11) -0.0108(11)
C10 0.0319(16) 0.0383(19) 0.0191(14) 0.0012(12) 0.0020(13) -0.0203(14)
C11 0.0202(13) 0.0142(13) 0.0159(12) -0.0010(10) 0.0000(11) 0.0008(10)
C12 0.0155(12) 0.0118(12) 0.0116(11) 0.0035(9) -0.0002(10) -0.0001(10)
C13 0.0113(11) 0.0151(13) 0.0155(12) 0.0020(9) -0.0010(10) -0.0011(10)
C14 0.0151(12) 0.0138(13) 0.0133(11) 0.0029(9) -0.0030(10) -0.0039(10)
C15 0.0167(13) 0.0205(14) 0.0223(13) -0.0036(11) -0.0044(11) -0.0046(11)
C16 0.0219(14) 0.0243(15) 0.0188(13) -0.0045(11) -0.0083(11) -0.0016(11)
C17 0.0120(12) 0.0197(13) 0.0121(11) -0.0005(10) -0.0023(10) -0.0040(10)
C18 0.0119(12) 0.0158(13) 0.0152(12) 0.0000(9) -0.0036(10) -0.0013(10)
C19 0.0104(11) 0.0146(13) 0.0142(12) -0.0005(9) -0.0004(10) -0.0047(9)
C20 0.0202(13) 0.0127(13) 0.0183(12) 0.0003(10) -0.0078(11) -0.0026(10)
C21 0.0287(15) 0.0160(14) 0.0173(13) -0.0033(10) 0.0011(12) -0.0027(11)
C22 0.0204(13) 0.0106(12) 0.0134(12) 0.0006(9) 0.0012(10) 0.0006(10)
C23 0.0184(13) 0.0171(14) 0.0189(13) 0.0016(10) 0.0032(11) 0.0012(10)
C24 0.0151(12) 0.0191(14) 0.0173(12) 0.0029(10) -0.0003(11) -0.0006(10)
C25 0.0156(13) 0.0336(17) 0.0267(15) 0.0006(12) -0.0030(12) -0.0044(12)
C26 0.0274(15) 0.0265(16) 0.0342(16) -0.0013(13) -0.0103(13) -0.0127(13)
C27 0.0169(13) 0.0141(13) 0.0248(14) -0.0049(10) -0.0007(11) -0.0030(10)
C28 0.0247(14) 0.0151(14) 0.0254(14) -0.0036(11) 0.0015(12) -0.0095(11)
C29 0.0245(14) 0.0134(13) 0.0211(13) -0.0038(10) 0.0022(11) -0.0064(11)
C30 0.049(3) 0.031(4) 0.0203(15) -0.0027(16) 0.0015(16) -0.022(3)
C30B 0.049(3) 0.031(4) 0.0203(15) -0.0027(16) 0.0015(16) -0.022(3)
N14 0.0175(12) 0.0206(13) 0.0162(11) -0.0041(10) -0.0034(10) -0.0014(10)
C31 0.0182(14) 0.0215(15) 0.0209(14) -0.0036(11) -0.0077(12) -0.0011(11)
C32 0.0178(14) 0.0169(15) 0.0198(13) -0.0007(14) -0.0027(12) -0.0027(11)
C33 0.0328(17) 0.0229(16) 0.0329(17) -0.0042(13) -0.0157(14) 0.0021(13)
C34 0.046(2) 0.0234(17) 0.0376(18) -0.0111(14) -0.0138(16) 0.0039(15)
C35 0.0347(18) 0.0206(16) 0.0316(17) 0.0011(13) -0.0033(15) 0.0050(14)
C36 0.0262(16) 0.0264(19) 0.034(3) 0.0083(16) -0.0088(16) 0.0010(16)
C37 0.0235(14) 0.0235(15) 0.0233(14) 0.0010(12) -0.0054(12) -0.0033(12)
N14B 0.015(7) 0.017(7) 0.014(7) -0.006(6) -0.003(6) -0.004(6)
C31B 0.022(5) 0.018(5) 0.020(5) -0.002(5) -0.009(5) 0.000(5)
C32B 0.023(4) 0.022(4) 0.024(4) -0.001(4) -0.009(4) 0.000(4)
C33B 0.025(5) 0.026(5) 0.026(5) -0.003(5) -0.004(5) -0.001(5)
C34B 0.027(6) 0.032(6) 0.030(6) -0.001(6) -0.004(6) -0.002(6)
C35B 0.027(5) 0.031(5) 0.031(5) 0.001(5) -0.006(5) -0.002(5)
C36B 0.029(5) 0.026(5) 0.030(5) 0.002(5) -0.005(5) -0.001(5)
C37B 0.030(4) 0.024(4) 0.031(4) 0.002(4) -0.006(4) 0.001(4)
B1 0.0164(14) 0.0105(14) 0.0131(13) -0.0023(10) -0.0017(11) -0.0006(11)
B2 0.0165(14) 0.0146(14) 0.0125(13) -0.0046(10) -0.0034(11) -0.0028(11)

loop_
_atom_type_symbol
_atom_type_description
_atom_type_scat_dispersion_real
_atom_type_scat_dispersion_imag
_atom_type_scat_source
C C 0.0033 0.0016 'International Tables Vol C Tables 4.2.6.8 and 6.1.1.4'
H H 0.0000 0.0000 'International Tables Vol C Tables 4.2.6.8 and 6.1.1.4'
B B 0.0013 0.0007 'International Tables Vol C Tables 4.2.6.8 and 6.1.1.4'
N N 0.0061 0.0033 'International Tables Vol C Tables 4.2.6.8 and 6.1.1.4'
U U -9.6767 9.6646 'International Tables Vol C Tables 4.2.6.8 and 6.1.1.4'

loop_
_geom_angle_atom_site_label_1
_geom_angle_atom_site_label_2
_geom_angle_atom_site_label_3
_geom_angle
N14 U1 N4 92.63(9)
N14B U1 N4 121.8(8)
N14 U1 N12 111.52(9)
N14B U1 N12 82.4(8)
N4 U1 N12 155.81(7)
N14 U1 N10 81.13(8)
N14B U1 N10 75.2(8)
N4 U1 N10 108.07(7)
N12 U1 N10 75.61(6)
N14 U1 N2 74.89(8)
N14B U1 N2 80.6(8)
N4 U1 N2 79.93(6)
N12 U1 N2 107.01(6)
N10 U1 N2 155.11(6)
N14 U1 N6 142.05(8)
N14B U1 N6 140.6(8)
N4 U1 N6 75.97(6)
N12 U1 N6 85.23(6)
N10 U1 N6 136.79(6)
N2 U1 N6 67.56(6)
N14 U1 N8 145.64(8)
N14B U1 N8 141.9(8)
N4 U1 N8 81.81(6)
N12 U1 N8 77.35(6)
N10 U1 N8 68.75(6)
N2 U1 N8 136.13(6)
N6 U1 N8 69.43(6)
C2 N1 N2 109.9(2)
C2 N1 B1 126.7(2)
N2 N1 B1 123.18(19)
C4 N2 N1 106.02(19)
C4 N2 U1 131.31(16)
N1 N2 U1 114.98(14)
C7 N3 N4 109.7(2)
C7 N3 B1 128.7(2)
N4 N3 B1 121.47(19)
C9 N4 N3 106.5(2)
C9 N4 U1 129.89(17)
N3 N4 U1 122.75(14)
C12 N5 N6 110.04(19)
C12 N5 B1 126.8(2)
N6 N5 B1 123.04(19)
C14 N6 N5 105.73(19)
C14 N6 U1 136.00(16)
N5 N6 U1 117.75(13)
C17 N7 N8 109.8(2)
C17 N7 B2 127.0(2)
N8 N7 B2 123.13(19)
C19 N8 N7 105.82(19)
C19 N8 U1 136.02(15)
N7 N8 U1 117.99(14)
C22 N9 N10 110.2(2)
C22 N9 B2 127.4(2)
N10 N9 B2 122.07(19)
C24 N10 N9 106.0(2)
C24 N10 U1 132.42(17)
N9 N10 U1 119.84(14)
C27 N11 N12 109.7(2)
C27 N11 B2 127.3(2)
N12 N11 B2 122.98(19)
C29 N12 N11 106.5(2)
C29 N12 U1 130.24(16)
N11 N12 U1 120.57(15)
C2 C1 H1A 109.5
C2 C1 H1B 109.5
H1A C1 H1B 109.5
C2 C1 H1C 109.5
H1A C1 H1C 109.5
H1B C1 H1C 109.5
N1 C2 C3 107.5(2)
N1 C2 C1 123.1(2)
C3 C2 C1 129.3(2)
C2 C3 C4 106.3(2)
C2 C3 H3 126.9
C4 C3 H3 126.9
N2 C4 C3 110.2(2)
N2 C4 C5 123.0(2)
C3 C4 C5 126.8(2)
C4 C5 H5A 109.5
C4 C5 H5B 109.5
H5A C5 H5B 109.5
C4 C5 H5C 109.5
H5A C5 H5C 109.5
H5B C5 H5C 109.5
C7 C6 H6A 109.5
C7 C6 H6B 109.5
H6A C6 H6B 109.5
C7 C6 H6C 109.5
H6A C6 H6C 109.5
H6B C6 H6C 109.5
N3 C7 C8 107.6(2)
N3 C7 C6 123.9(2)
C8 C7 C6 128.5(2)
C7 C8 C9 106.4(2)
C7 C8 H8 126.8
C9 C8 H8 126.8
N4 C9 C8 109.8(2)
N4 C9 C10 121.2(2)
C8 C9 C10 129.0(2)
C9 C10 H10A 109.5
C9 C10 H10B 109.5
H10A C10 H10B 109.5
C9 C10 H10C 109.5
H10A C10 H10C 109.5
H10B C10 H10C 109.5
C12 C11 H11A 109.5
C12 C11 H11B 109.5
H11A C11 H11B 109.5
C12 C11 H11C 109.5
H11A C11 H11C 109.5
H11B C11 H11C 109.5
N5 C12 C13 107.7(2)
N5 C12 C11 123.9(2)
C13 C12 C11 128.3(2)
C12 C13 C14 106.2(2)
C12 C13 H13 126.9
C14 C13 H13 126.9
N6 C14 C13 110.3(2)
N6 C14 C15 123.2(2)
C13 C14 C15 126.5(2)
C14 C15 H15A 109.5
C14 C15 H15B 109.5
H15A C15 H15B 109.5
C14 C15 H15C 109.5
H15A C15 H15C 109.5
H15B C15 H15C 109.5
C17 C16 H16A 109.5
C17 C16 H16B 109.5
H16A C16 H16B 109.5
C17 C16 H16C 109.5
H16A C16 H16C 109.5
H16B C16 H16C 109.5
N7 C17 C18 107.9(2)
N7 C17 C16 123.7(2)
C18 C17 C16 128.3(2)
C17 C18 C19 106.2(2)
C17 C18 H18 126.9
C19 C18 H18 126.9
N8 C19 C18 110.2(2)
N8 C19 C20 123.9(2)
C18 C19 C20 125.9(2)
C19 C20 H20A 109.5
C19 C20 H20B 109.5
H20A C20 H20B 109.5
C19 C20 H20C 109.5
H20A C20 H20C 109.5
H20B C20 H20C 109.5
C22 C21 H21A 109.5
C22 C21 H21B 109.5
H21A C21 H21B 109.5
C22 C21 H21C 109.5
H21A C21 H21C 109.5
H21B C21 H21C 109.5
N9 C22 C23 107.2(2)
N9 C22 C21 123.9(2)
C23 C22 C21 128.9(2)
C22 C23 C24 106.5(2)
C22 C23 H23 126.8
C24 C23 H23 126.8
N10 C24 C23 110.1(2)
N10 C24 C25 123.4(2)
C23 C24 C25 126.5(2)
C24 C25 H25A 109.5
C24 C25 H25B 109.5
H25A C25 H25B 109.5
C24 C25 H25C 109.5
H25A C25 H25C 109.5
H25B C25 H25C 109.5
C27 C26 H26A 109.5
C27 C26 H26B 109.5
H26A C26 H26B 109.5
C27 C26 H26C 109.5
H26A C26 H26C 109.5
H26B C26 H26C 109.5
N11 C27 C28 108.0(2)
N11 C27 C26 123.7(2)
C28 C27 C26 128.3(2)
C27 C28 C29 105.9(2)
C27 C28 H28 127.0
C29 C28 H28 127.0
N12 C29 C28 109.9(2)
N12 C29 C30 121.7(3)
C28 C29 C30 128.4(3)
N12 C29 C30B 121.2(13)
C28 C29 C30B 128.5(13)
C29 C30 H30A 109.5
C29 C30 H30B 109.5
H30A C30 H30B 109.5
C29 C30 H30C 109.5
H30A C30 H30C 109.5
H30B C30 H30C 109.5
C29 C30B H30D 109.5
C29 C30B H30E 109.5
H30D C30B H30E 109.5
C29 C30B H30F 109.5
H30D C30B H30F 109.5
H30E C30B H30F 109.5
C31 N14 U1 165.7(2)
N14 C31 C32 116.3(2)
N14 C31 H31A 108.2
C32 C31 H31A 108.2
N14 C31 H31B 108.2
C32 C31 H31B 108.2
H31A C31 H31B 107.4
C33 C32 C37 118.0(3)
C33 C32 C31 122.0(3)
C37 C32 C31 120.0(3)
C32 C33 C34 120.6(3)
C32 C33 H33 119.7
C34 C33 H33 119.7
C35 C34 C33 120.8(3)
C35 C34 H34 119.6
C33 C34 H34 119.6
C36 C35 C34 119.3(3)
C36 C35 H35 120.4
C34 C35 H35 120.4
C35 C36 C37 120.6(3)
C35 C36 H36 119.7
C37 C36 H36 119.7
C36 C37 C32 120.7(3)
C36 C37 H37 119.7
C32 C37 H37 119.7
C31B N14B U1 162(2)
N14B C31B C32B 114.0(19)
N14B C31B H31C 108.7
C32B C31B H31C 108.7
N14B C31B H31D 108.7
C32B C31B H31D 108.7
H31C C31B H31D 107.6
C33B C32B C37B 115.2(18)
C33B C32B C31B 121.6(18)
C37B C32B C31B 123(2)
C32B C33B C34B 126(2)
C32B C33B H33B 117.1
C34B C33B H33B 117.1
C35B C34B C33B 117(2)
C35B C34B H34B 121.7
C33B C34B H34B 121.7
C36B C35B C34B 120(2)
C36B C35B H35B 120.1
C34B C35B H35B 120.1
C35B C36B C37B 123(2)
C35B C36B H36B 118.5
C37B C36B H36B 118.5
C36B C37B C32B 119(2)
C36B C37B H37B 120.5
C32B C37B H37B 120.5
N1 B1 N5 110.8(2)
N1 B1 N3 111.2(2)
N5 B1 N3 110.55(19)
N1 B1 H1 108.0
N5 B1 H1 108.0
N3 B1 H1 108.0
N9 B2 N7 110.3(2)
N9 B2 N11 111.9(2)
N7 B2 N11 111.4(2)
N9 B2 H2 107.7
N7 B2 H2 107.7
N11 B2 H2 107.7

loop_
_geom_bond_atom_site_label_1
_geom_bond_atom_site_label_2
_geom_bond_distance
U1 N14 1.972(2)
U1 N14B 1.99(2)
U1 N4 2.533(2)
U1 N12 2.585(2)
U1 N10 2.630(2)
U1 N2 2.637(2)
U1 N6 2.6992(19)
U1 N8 2.737(2)
N1 C2 1.357(3)
N1 N2 1.381(3)
N1 B1 1.535(3)
N2 C4 1.341(3)
N3 C7 1.352(3)
N3 N4 1.377(3)
N3 B1 1.551(3)
N4 C9 1.342(3)
N5 C12 1.355(3)
N5 N6 1.386(3)
N5 B1 1.540(3)
N6 C14 1.344(3)
N7 C17 1.354(3)
N7 N8 1.386(3)
N7 B2 1.539(3)
N8 C19 1.346(3)
N9 C22 1.357(3)
N9 N10 1.380(3)
N9 B2 1.531(3)
N10 C24 1.342(3)
N11 C27 1.354(3)
N11 N12 1.376(3)
N11 B2 1.554(3)
N12 C29 1.344(3)
C1 C2 1.493(3)
C1 H1A 0.9800
C1 H1B 0.9800
C1 H1C 0.9800
C2 C3 1.375(4)
C3 C4 1.392(4)
C3 H3 0.9500
C4 C5 1.496(4)
C5 H5A 0.9800
C5 H5B 0.9800
C5 H5C 0.9800
C6 C7 1.498(4)
C6 H6A 0.9800
C6 H6B 0.9800
C6 H6C 0.9800
C7 C8 1.379(4)
C8 C9 1.385(4)
C8 H8 0.9500
C9 C10 1.490(4)
C10 H10A 0.9800
C10 H10B 0.9800
C10 H10C 0.9800
C11 C12 1.495(3)
C11 H11A 0.9800
C11 H11B 0.9800
C11 H11C 0.9800
C12 C13 1.374(4)
C13 C14 1.396(3)
C13 H13 0.9500
C14 C15 1.501(3)
C15 H15A 0.9800
C15 H15B 0.9800
C15 H15C 0.9800
C16 C17 1.499(3)
C16 H16A 0.9800
C16 H16B 0.9800
C16 H16C 0.9800
C17 C18 1.373(3)
C18 C19 1.394(3)
C18 H18 0.9500
C19 C20 1.498(3)
C20 H20A 0.9800
C20 H20B 0.9800
C20 H20C 0.9800
C21 C22 1.492(4)
C21 H21A 0.9800
C21 H21B 0.9800
C21 H21C 0.9800
C22 C23 1.377(4)
C23 C24 1.391(4)
C23 H23 0.9500
C24 C25 1.497(4)
C25 H25A 0.9800
C25 H25B 0.9800
C25 H25C 0.9800
C26 C27 1.495(4)
C26 H26A 0.9800
C26 H26B 0.9800
C26 H26C 0.9800
C27 C28 1.377(4)
C28 C29 1.395(4)
C28 H28 0.9500
C29 C30 1.489(4)
C29 C30B 1.491(13)
C30 H30A 0.9800
C30 H30B 0.9800
C30 H30C 0.9800
C30B H30D 0.9800
C30B H30E 0.9800
C30B H30F 0.9800
N14 C31 1.436(4)
C31 C32 1.514(4)
C31 H31A 0.9900
C31 H31B 0.9900
C32 C33 1.381(5)
C32 C37 1.396(4)
C33 C34 1.392(4)
C33 H33 0.9500
C34 C35 1.377(5)
C34 H34 0.9500
C35 C36 1.363(5)
C35 H35 0.9500
C36 C37 1.395(5)
C36 H36 0.9500
C37 H37 0.9500
N14B C31B 1.445(18)
C31B C32B 1.527(17)
C31B H31C 0.9900
C31B H31D 0.9900
C32B C33B 1.386(18)
C32B C37B 1.399(18)
C33B C34B 1.394(18)
C33B H33B 0.9500
C34B C35B 1.365(19)
C34B H34B 0.9500
C35B C36B 1.361(19)
C35B H35B 0.9500
C36B C37B 1.395(19)
C36B H36B 0.9500
C37B H37B 0.9500
B1 H1 1.0000
B2 H2 1.0000

loop_
_geom_torsion_atom_site_label_1
_geom_torsion_atom_site_label_2
_geom_torsion_atom_site_label_3
_geom_torsion_atom_site_label_4
_geom_torsion
C2 N1 N2 C4 -1.0(3)
B1 N1 N2 C4 173.8(2)
C2 N1 N2 U1 152.06(15)
B1 N1 N2 U1 -33.1(3)
C7 N3 N4 C9 -0.9(3)
B1 N3 N4 C9 -177.1(2)
C7 N3 N4 U1 169.54(15)
B1 N3 N4 U1 -6.7(3)
C12 N5 N6 C14 0.4(2)
B1 N5 N6 C14 176.0(2)
C12 N5 N6 U1 -172.73(14)
B1 N5 N6 U1 2.9(3)
C17 N7 N8 C19 -0.7(3)
B2 N7 N8 C19 177.3(2)
C17 N7 N8 U1 -176.69(15)
B2 N7 N8 U1 1.3(3)
C22 N9 N10 C24 -0.7(3)
B2 N9 N10 C24 172.5(2)
C22 N9 N10 U1 166.16(15)
B2 N9 N10 U1 -20.6(3)
C27 N11 N12 C29 -0.8(3)
B2 N11 N12 C29 -179.8(2)
C27 N11 N12 U1 162.35(16)
B2 N11 N12 U1 -16.7(3)
N2 N1 C2 C3 1.5(3)
B1 N1 C2 C3 -173.1(2)
N2 N1 C2 C1 -176.3(2)
B1 N1 C2 C1 9.1(4)
N1 C2 C3 C4 -1.4(3)
C1 C2 C3 C4 176.2(2)
N1 N2 C4 C3 0.1(3)
U1 N2 C4 C3 -146.74(18)
N1 N2 C4 C5 -179.4(2)
U1 N2 C4 C5 33.7(4)
C2 C3 C4 N2 0.8(3)
C2 C3 C4 C5 -179.7(3)
N4 N3 C7 C8 1.0(3)
B1 N3 C7 C8 176.9(2)
N4 N3 C7 C6 -179.0(2)
B1 N3 C7 C6 -3.1(4)
N3 C7 C8 C9 -0.7(3)
C6 C7 C8 C9 179.2(3)
N3 N4 C9 C8 0.4(3)
U1 N4 C9 C8 -169.08(16)
N3 N4 C9 C10 179.0(2)
U1 N4 C9 C10 9.6(3)
C7 C8 C9 N4 0.2(3)
C7 C8 C9 C10 -178.3(3)
N6 N5 C12 C13 0.0(3)
B1 N5 C12 C13 -175.4(2)
N6 N5 C12 C11 -178.1(2)
B1 N5 C12 C11 6.5(4)
N5 C12 C13 C14 -0.3(3)
C11 C12 C13 C14 177.6(2)
N5 N6 C14 C13 -0.6(3)
U1 N6 C14 C13 170.61(16)
N5 N6 C14 C15 177.6(2)
U1 N6 C14 C15 -11.2(4)
C12 C13 C14 N6 0.6(3)
C12 C13 C14 C15 -177.6(2)
N8 N7 C17 C18 0.8(3)
B2 N7 C17 C18 -177.2(2)
N8 N7 C17 C16 -176.8(2)
B2 N7 C17 C16 5.2(4)
N7 C17 C18 C19 -0.5(3)
C16 C17 C18 C19 177.0(2)
N7 N8 C19 C18 0.4(3)
U1 N8 C19 C18 175.29(16)
N7 N8 C19 C20 -179.9(2)
U1 N8 C19 C20 -5.0(4)
C17 C18 C19 N8 0.0(3)
C17 C18 C19 C20 -179.7(2)
N10 N9 C22 C23 1.2(3)
B2 N9 C22 C23 -171.6(2)
N10 N9 C22 C21 -178.0(2)
B2 N9 C22 C21 9.3(4)
N9 C22 C23 C24 -1.1(3)
C21 C22 C23 C24 177.9(2)
N9 N10 C24 C23 0.0(3)
U1 N10 C24 C23 -164.55(17)
N9 N10 C24 C25 -179.0(2)
U1 N10 C24 C25 16.5(4)
C22 C23 C24 N10 0.7(3)
C22 C23 C24 C25 179.6(3)
N12 N11 C27 C28 1.3(3)
B2 N11 C27 C28 -179.6(2)
N12 N11 C27 C26 -177.2(2)
B2 N11 C27 C26 1.9(4)
N11 C27 C28 C29 -1.4(3)
C26 C27 C28 C29 177.1(3)
N11 N12 C29 C28 -0.1(3)
U1 N12 C29 C28 -160.99(18)
N11 N12 C29 C30 177.8(6)
U1 N12 C29 C30 17.0(7)
N11 N12 C29 C30B -174(8)
U1 N12 C29 C30B 26(8)
C27 C28 C29 N12 0.9(3)
C27 C28 C29 C30 -176.9(6)
C27 C28 C29 C30B 174(9)
U1 N14 C31 C32 -152.6(7)
N14 C31 C32 C33 -9.4(5)
N14 C31 C32 C37 172.4(3)
C37 C32 C33 C34 1.1(5)
C31 C32 C33 C34 -177.1(3)
C32 C33 C34 C35 -0.8(6)
C33 C34 C35 C36 -0.3(6)
C34 C35 C36 C37 1.0(8)
C35 C36 C37 C32 -0.6(8)
C33 C32 C37 C36 -0.4(6)
C31 C32 C37 C36 177.8(4)
U1 N14B C31B C32B -149(7)
N14B C31B C32B C33B 4(7)
N14B C31B C32B C37B -176(4)
C37B C32B C33B C34B 0(8)
C31B C32B C33B C34B 179(4)
C32B C33B C34B C35B 5(7)
C33B C34B C35B C36B -3(7)
C34B C35B C36B C37B -2(11)
C35B C36B C37B C32B 6(11)
C33B C32B C37B C36B -5(8)
C31B C32B C37B C36B 176(6)
C2 N1 B1 N5 132.4(2)
N2 N1 B1 N5 -41.5(3)
C2 N1 B1 N3 -104.2(3)
N2 N1 B1 N3 81.9(3)
C12 N5 B1 N1 -125.7(2)
N6 N5 B1 N1 59.5(3)
C12 N5 B1 N3 110.5(3)
N6 N5 B1 N3 -64.4(3)
C7 N3 B1 N1 129.5(2)
N4 N3 B1 N1 -55.0(3)
C7 N3 B1 N5 -106.9(3)
N4 N3 B1 N5 68.6(3)
C22 N9 B2 N7 119.9(3)
N10 N9 B2 N7 -52.0(3)
C22 N9 B2 N11 -115.5(3)
N10 N9 B2 N11 72.5(3)
C17 N7 B2 N9 -119.7(2)
N8 N7 B2 N9 62.6(3)
C17 N7 B2 N11 115.4(3)
N8 N7 B2 N11 -62.3(3)
C27 N11 B2 N9 131.6(2)
N12 N11 B2 N9 -49.5(3)
C27 N11 B2 N7 -104.4(3)
N12 N11 B2 N7 74.5(3)
